data_7210219
loop_
_publ_author_name
'Xiong, Zhifang'
'Shi, Bingbing'
'Li, Li'
'Zhu, Yanyan'
'Li, Gang'

_publ_section_title
;
 Construction of transition-metal coordination polymers using
 multifunctional imidazole dicarboxylates as spacers
;
_journal_issue 24
_journal_name_full CrystEngComm
_journal_page_first 4885
_journal_paper_doi 10.1039/c3ce40511g
_journal_volume 15
_journal_year 2013
_chemical_formula_sum 'C26 H28 Cd2 N4 O16'
_chemical_formula_weight 877.32
_chemical_name_systematic
;
?
;
_space_group_IT_number 15
_symmetry_cell_setting monoclinic
_symmetry_space_group_name_Hall '-C 2yc'
_symmetry_space_group_name_H-M 'C 1 2/c 1'
_atom_sites_solution_hydrogens geom
_atom_sites_solution_primary direct
_atom_sites_solution_secondary difmap
_audit_creation_method SHELXL-97
_cell_angle_alpha 90.00
_cell_angle_beta 101.020(4)
_cell_angle_gamma 90.00
_cell_formula_units_Z 4
_cell_length_a 13.777(4)
_cell_length_b 12.017(3)
_cell_length_c 18.451(5)
_cell_measurement_temperature 296(2)
_cell_volume 2998.4(14)
_computing_structure_refinement 'SHELXL-97 (Sheldrick, 1997)'
_computing_structure_solution 'SHELXS-97 (Sheldrick, 1990)'
_diffrn_ambient_temperature 296(2)
_diffrn_measured_fraction_theta_full 0.991
_diffrn_measured_fraction_theta_max 0.991
_diffrn_radiation_monochromator graphite
_diffrn_radiation_source 'fine-focus sealed tube'
_diffrn_radiation_type MoK\a
_diffrn_radiation_wavelength 0.71073
_diffrn_reflns_av_R_equivalents 0.0160
_diffrn_reflns_av_sigmaI/netI 0.0198
_diffrn_reflns_limit_h_max 9
_diffrn_reflns_limit_h_min -18
_diffrn_reflns_limit_k_max 14
_diffrn_reflns_limit_k_min -15
_diffrn_reflns_limit_l_max 24
_diffrn_reflns_limit_l_min -23
_diffrn_reflns_number 9656
_diffrn_reflns_theta_full 28.16
_diffrn_reflns_theta_max 28.16
_diffrn_reflns_theta_min 2.25
_exptl_absorpt_coefficient_mu 1.504
_exptl_absorpt_correction_T_max 0.7948
_exptl_absorpt_correction_T_min 0.7735
_exptl_absorpt_correction_type multi-scan
_exptl_crystal_density_diffrn 1.944
_exptl_crystal_density_method 'not measured'
_exptl_crystal_F_000 1744
_exptl_crystal_size_max 0.18
_exptl_crystal_size_mid 0.18
_exptl_crystal_size_min 0.16
_refine_diff_density_max 0.617
_refine_diff_density_min -0.775
_refine_diff_density_rms 0.146
_refine_ls_extinction_method none
_refine_ls_goodness_of_fit_ref 1.219
_refine_ls_hydrogen_treatment mixed
_refine_ls_matrix_type full
_refine_ls_number_parameters 238
_refine_ls_number_reflns 3643
_refine_ls_number_restraints 0
_refine_ls_restrained_S_all 1.219
_refine_ls_R_factor_all 0.0226
_refine_ls_R_factor_gt 0.0210
_refine_ls_shift/su_max 0.001
_refine_ls_shift/su_mean 0.000
_refine_ls_structure_factor_coef Fsqd
_refine_ls_weighting_details 'calc w=1/[\s^2^(Fo^2^)+(0.0532P)^2^+1.6541P] where P=(Fo^2^+2Fc^2^)/3'
_refine_ls_weighting_scheme calc
_refine_ls_wR_factor_gt 0.0825
_refine_ls_wR_factor_ref 0.0836
_reflns_number_gt 3422
_reflns_number_total 3643
_reflns_threshold_expression >2sigma(I)
_cod_data_source_file c3ce40511g.txt
_cod_data_source_block a4
_cod_depositor_comments
;
The following automatic conversions were performed:

'_symmetry_cell_setting' value 'Monoclinic' changed to 'monoclinic'
according to /home/saulius/struct/CIF-dictionaries/cif_core.dic
dictionary named 'cif_core.dic' version 2.4.2 from
2011-04-26.

'_exptl_absorpt_correction_type' value 'Multi-scan'
changed to 'multi-scan' according to
/home/saulius/struct/CIF-dictionaries/cif_core.dic dictionary named
'cif_core.dic' version 2.4.2 from 2011-04-26.

Automatic conversion script
Id: cif_fix_values 1891 2012-01-12 08:04:46Z andrius 
;
_cod_original_cell_volume 2998.2(14)
_cod_original_sg_symbol_H-M c2/c
_cod_database_code 7210219

loop_
_symmetry_equiv_pos_as_xyz
'x, y, z'
'-x, y, -z+1/2'
'x+1/2, y+1/2, z'
'-x+1/2, y+1/2, -z+1/2'
'-x, -y, -z'
'x, -y, z-1/2'
'-x+1/2, -y+1/2, -z'
'x+1/2, -y+1/2, z-1/2'

loop_
_atom_site_label
_atom_site_type_symbol
_atom_site_fract_x
_atom_site_fract_y
_atom_site_fract_z
_atom_site_U_iso_or_equiv
_atom_site_adp_type
_atom_site_occupancy
_atom_site_symmetry_multiplicity
_atom_site_calc_flag
_atom_site_refinement_flags
Cd1 Cd 1.0000 0.465606(13) 0.7500 0.01077(4) Uani 1 2 d S
Cd2 Cd 0.7500 0.2500 1.0000 0.01178(4) Uani 1 2 d S
O1 O 0.99575(9) 0.61489(10) 0.83006(7) 0.0157(3) Uani 1 1 d .
O4 O 0.87274(10) -0.09711(10) 0.70678(7) 0.0167(3) Uani 1 1 d .
N2 N 0.92446(10) 0.40149(11) 0.83907(8) 0.0107(3) Uani 1 1 d .
O3 O 0.85420(10) 0.08536(10) 0.63289(7) 0.0158(3) Uani 1 1 d .
C1 C 0.88151(12) 0.30920(13) 0.86053(9) 0.0101(3) Uani 1 1 d .
C6 C 0.86698(12) 0.09788(14) 0.70756(9) 0.0123(3) Uani 1 1 d .
O2 O 0.94532(9) 0.66859(10) 0.93172(7) 0.0157(3) Uani 1 1 d .
H2 H 0.9197 0.6404 0.9639 0.024 Uiso 1 1 calc R
N1 N 0.84354(10) 0.32626(12) 0.92220(8) 0.0115(3) Uani 1 1 d .
C10 C 0.91280(12) 0.48197(14) 0.88899(9) 0.0109(3) Uani 1 1 d .
C2 C 0.88061(12) 0.20114(14) 0.82238(9) 0.0115(3) Uani 1 1 d .
C9 C 0.86328(12) 0.43562(14) 0.94039(9) 0.0106(3) Uani 1 1 d .
C8 C 0.95375(12) 0.59458(14) 0.88255(9) 0.0123(3) Uani 1 1 d .
C3 C 0.89216(12) 0.10270(14) 0.86194(10) 0.0131(3) Uani 1 1 d .
H3 H 0.9005 0.1042 0.9131 0.016 Uiso 1 1 calc R
C4 C 0.89138(12) 0.00084(14) 0.82505(10) 0.0137(3) Uani 1 1 d .
H4 H 0.9001 -0.0651 0.8519 0.016 Uiso 1 1 calc R
C5 C 0.87754(12) -0.00234(14) 0.74813(10) 0.0126(3) Uani 1 1 d .
C7 C 0.86939(12) 0.19892(14) 0.74461(9) 0.0119(3) Uani 1 1 d .
H7 H 0.8636 0.2652 0.7181 0.014 Uiso 1 1 calc R
O6 O 0.89715(10) 0.16665(11) 1.06173(8) 0.0185(3) Uani 1 1 d .
C15 C 0.84780(14) 0.18546(15) 0.59005(10) 0.0180(4) Uani 1 1 d .
H15A H 0.7920 0.2284 0.5980 0.027 Uiso 1 1 calc R
H15B H 0.8399 0.1669 0.5386 0.027 Uiso 1 1 calc R
H15C H 0.9072 0.2281 0.6048 0.027 Uiso 1 1 calc R
C14 C 0.87079(14) -0.20040(15) 0.74556(11) 0.0188(4) Uani 1 1 d .
H14A H 0.9312 -0.2088 0.7809 0.028 Uiso 1 1 calc R
H14B H 0.8640 -0.2609 0.7110 0.028 Uiso 1 1 calc R
H14C H 0.8159 -0.2005 0.7707 0.028 Uiso 1 1 calc R
O7 O 0.85872(9) 0.58641(11) 1.02243(7) 0.0160(3) Uani 1 1 d .
O8 O 0.83472(10) 0.46801(12) 0.68404(8) 0.0209(3) Uani 1 1 d .
C16 C 0.83580(12) 0.48471(15) 1.00658(10) 0.0125(3) Uani 1 1 d .
O9 O 0.79345(9) 0.42560(11) 1.04725(7) 0.0157(3) Uani 1 1 d .
H1W H 0.942(2) 0.223(3) 1.0692(18) 0.048(9) Uiso 1 1 d .
H3W H 0.825(3) 0.483(3) 0.651(2) 0.074(14) Uiso 1 1 d .
H2W H 0.897(2) 0.129(3) 1.0959(18) 0.046(9) Uiso 1 1 d .
H4W H 0.7889(19) 0.488(2) 0.7059(13) 0.018(6) Uiso 1 1 d .

loop_
_atom_site_aniso_label
_atom_site_aniso_U_11
_atom_site_aniso_U_22
_atom_site_aniso_U_33
_atom_site_aniso_U_23
_atom_site_aniso_U_13
_atom_site_aniso_U_12
Cd1 0.01248(8) 0.01094(8) 0.01042(8) 0.000 0.00609(6) 0.000
Cd2 0.01449(8) 0.01146(8) 0.01075(8) 0.00025(5) 0.00585(7) -0.00273(5)
O1 0.0219(6) 0.0123(5) 0.0156(6) 0.0009(4) 0.0102(5) -0.0012(5)
O4 0.0246(6) 0.0096(5) 0.0164(6) -0.0023(5) 0.0054(5) 0.0003(5)
N2 0.0130(6) 0.0103(6) 0.0098(6) 0.0009(5) 0.0046(5) 0.0004(5)
O3 0.0247(6) 0.0135(5) 0.0096(5) -0.0010(4) 0.0045(5) -0.0014(5)
C1 0.0106(6) 0.0106(7) 0.0095(7) -0.0003(6) 0.0033(5) 0.0005(5)
C6 0.0115(7) 0.0138(7) 0.0124(7) -0.0012(6) 0.0039(6) -0.0006(6)
O2 0.0231(6) 0.0111(6) 0.0159(6) -0.0019(4) 0.0107(5) -0.0034(5)
N1 0.0130(6) 0.0118(6) 0.0104(6) 0.0009(5) 0.0043(5) -0.0008(5)
C10 0.0114(7) 0.0112(7) 0.0112(7) 0.0007(6) 0.0052(6) 0.0002(6)
C2 0.0103(6) 0.0117(7) 0.0138(7) -0.0028(6) 0.0057(6) -0.0005(5)
C9 0.0123(7) 0.0104(7) 0.0100(7) 0.0000(6) 0.0043(6) -0.0005(6)
C8 0.0133(7) 0.0108(7) 0.0127(7) 0.0003(6) 0.0026(6) 0.0000(6)
C3 0.0145(7) 0.0132(7) 0.0130(7) -0.0007(6) 0.0062(6) -0.0016(6)
C4 0.0142(7) 0.0106(7) 0.0173(8) 0.0013(6) 0.0054(6) 0.0008(6)
C5 0.0126(7) 0.0106(7) 0.0155(8) -0.0022(6) 0.0052(6) -0.0010(6)
C7 0.0128(7) 0.0111(7) 0.0125(7) 0.0001(6) 0.0038(6) -0.0009(6)
O6 0.0199(6) 0.0179(6) 0.0174(6) 0.0040(5) 0.0028(5) -0.0023(5)
C15 0.0242(9) 0.0177(8) 0.0120(8) 0.0020(6) 0.0028(7) -0.0008(7)
C14 0.0236(8) 0.0103(7) 0.0244(9) -0.0021(7) 0.0097(7) -0.0009(6)
O7 0.0213(6) 0.0133(6) 0.0156(6) -0.0046(5) 0.0087(5) -0.0025(5)
O8 0.0141(6) 0.0341(8) 0.0153(6) 0.0093(5) 0.0046(5) 0.0028(5)
C16 0.0121(7) 0.0142(7) 0.0116(7) -0.0006(6) 0.0031(6) -0.0005(6)
O9 0.0200(6) 0.0162(6) 0.0129(6) -0.0032(5) 0.0087(5) -0.0042(5)

loop_
_atom_type_symbol
_atom_type_description
_atom_type_scat_dispersion_real
_atom_type_scat_dispersion_imag
_atom_type_scat_source
C C 0.0033 0.0016 'International Tables Vol C Tables 4.2.6.8 and 6.1.1.4'
H H 0.0000 0.0000 'International Tables Vol C Tables 4.2.6.8 and 6.1.1.4'
N N 0.0061 0.0033 'International Tables Vol C Tables 4.2.6.8 and 6.1.1.4'
O O 0.0106 0.0060 'International Tables Vol C Tables 4.2.6.8 and 6.1.1.4'
Cd Cd -0.8075 1.2024 'International Tables Vol C Tables 4.2.6.8 and 6.1.1.4'

loop_
_geom_angle_atom_site_label_1
_geom_angle_atom_site_label_2
_geom_angle_atom_site_label_3
_geom_angle
_geom_angle_site_symmetry_1
_geom_angle_site_symmetry_3
N2 Cd1 N2 139.82(7) 2_756 .
N2 Cd1 O1 143.11(5) 2_756 .
N2 Cd1 O1 74.26(5) . .
N2 Cd1 O1 74.26(5) 2_756 2_756
N2 Cd1 O1 143.11(5) . 2_756
O1 Cd1 O1 79.40(7) . 2_756
N2 Cd1 O8 99.37(5) 2_756 .
N2 Cd1 O8 81.11(5) . .
O1 Cd1 O8 100.26(5) . .
O1 Cd1 O8 78.65(5) 2_756 .
N2 Cd1 O8 81.11(5) 2_756 2_756
N2 Cd1 O8 99.37(5) . 2_756
O1 Cd1 O8 78.65(5) . 2_756
O1 Cd1 O8 100.26(5) 2_756 2_756
O8 Cd1 O8 178.60(7) . 2_756
N1 Cd2 N1 180.0 7_657 .
N1 Cd2 O9 74.71(5) 7_657 7_657
N1 Cd2 O9 105.29(5) . 7_657
N1 Cd2 O9 105.29(5) 7_657 .
N1 Cd2 O9 74.71(5) . .
O9 Cd2 O9 180.0 7_657 .
N1 Cd2 O6 93.56(5) 7_657 .
N1 Cd2 O6 86.44(5) . .
O9 Cd2 O6 86.05(5) 7_657 .
O9 Cd2 O6 93.95(5) . .
N1 Cd2 O6 86.44(5) 7_657 7_657
N1 Cd2 O6 93.56(5) . 7_657
O9 Cd2 O6 93.95(5) 7_657 7_657
O9 Cd2 O6 86.05(5) . 7_657
O6 Cd2 O6 180.0 . 7_657
C8 O1 Cd1 114.46(11) . .
C5 O4 C14 116.51(14) . .
C1 N2 C10 105.60(14) . .
C1 N2 Cd1 141.90(11) . .
C10 N2 Cd1 112.44(11) . .
C6 O3 C15 116.57(14) . .
N2 C1 N1 112.49(14) . .
N2 C1 C2 123.12(15) . .
N1 C1 C2 124.33(15) . .
O3 C6 C7 125.40(15) . .
O3 C6 C5 114.97(15) . .
C7 C6 C5 119.62(16) . .
C8 O2 H2 109.5 . .
C1 N1 C9 105.08(14) . .
C1 N1 Cd2 144.82(11) . .
C9 N1 Cd2 109.78(11) . .
N2 C10 C9 108.27(14) . .
N2 C10 C8 119.84(15) . .
C9 C10 C8 131.87(16) . .
C3 C2 C7 119.91(15) . .
C3 C2 C1 120.74(16) . .
C7 C2 C1 119.34(15) . .
N1 C9 C10 108.55(15) . .
N1 C9 C16 121.19(15) . .
C10 C9 C16 130.22(16) . .
O1 C8 O2 121.99(15) . .
O1 C8 C10 118.91(15) . .
O2 C8 C10 119.11(15) . .
C2 C3 C4 120.13(16) . .
C2 C3 H3 119.9 . .
C4 C3 H3 119.9 . .
C5 C4 C3 120.35(16) . .
C5 C4 H4 119.8 . .
C3 C4 H4 119.8 . .
O4 C5 C4 125.00(16) . .
O4 C5 C6 115.25(15) . .
C4 C5 C6 119.75(16) . .
C6 C7 C2 120.20(15) . .
C6 C7 H7 119.9 . .
C2 C7 H7 119.9 . .
Cd2 O6 H1W 104(2) . .
Cd2 O6 H2W 120(2) . .
H1W O6 H2W 115(3) . .
O3 C15 H15A 109.5 . .
O3 C15 H15B 109.5 . .
H15A C15 H15B 109.5 . .
O3 C15 H15C 109.5 . .
H15A C15 H15C 109.5 . .
H15B C15 H15C 109.5 . .
O4 C14 H14A 109.5 . .
O4 C14 H14B 109.5 . .
H14A C14 H14B 109.5 . .
O4 C14 H14C 109.5 . .
H14A C14 H14C 109.5 . .
H14B C14 H14C 109.5 . .
Cd1 O8 H3W 121(4) . .
Cd1 O8 H4W 119.3(16) . .
H3W O8 H4W 110(4) . .
O9 C16 O7 121.71(16) . .
O9 C16 C9 119.51(16) . .
O7 C16 C9 118.74(16) . .
C16 O9 Cd2 113.99(11) . .

loop_
_geom_bond_atom_site_label_1
_geom_bond_atom_site_label_2
_geom_bond_distance
_geom_bond_site_symmetry_2
Cd1 N2 2.2431(15) 2_756
Cd1 N2 2.2431(15) .
Cd1 O1 2.3317(13) .
Cd1 O1 2.3317(13) 2_756
Cd1 O8 2.3680(15) .
Cd1 O8 2.3680(15) 2_756
Cd2 N1 2.2952(15) 7_657
Cd2 N1 2.2952(15) .
Cd2 O9 2.3177(14) 7_657
Cd2 O9 2.3177(14) .
Cd2 O6 2.3511(14) .
Cd2 O6 2.3511(14) 7_657
O1 C8 1.244(2) .
O4 C5 1.365(2) .
O4 C14 1.435(2) .
N2 C1 1.351(2) .
N2 C10 1.366(2) .
O3 C6 1.364(2) .
O3 C15 1.433(2) .
C1 N1 1.356(2) .
C1 C2 1.476(2) .
C6 C7 1.391(2) .
C6 C5 1.411(2) .
O2 C8 1.291(2) .
O2 H2 0.8200 .
N1 C9 1.371(2) .
C10 C9 1.386(2) .
C10 C8 1.480(2) .
C2 C3 1.383(2) .
C2 C7 1.414(2) .
C9 C16 1.470(2) .
C3 C4 1.400(2) .
C3 H3 0.9300 .
C4 C5 1.396(3) .
C4 H4 0.9300 .
C7 H7 0.9300 .
O6 H1W 0.91(3) .
O6 H2W 0.77(3) .
C15 H15A 0.9600 .
C15 H15B 0.9600 .
C15 H15C 0.9600 .
C14 H14A 0.9600 .
C14 H14B 0.9600 .
C14 H14C 0.9600 .
O7 C16 1.282(2) .
O8 H3W 0.63(4) .
O8 H4W 0.85(3) .
C16 O9 1.255(2) .

loop_
_geom_hbond_atom_site_label_D
_geom_hbond_atom_site_label_H
_geom_hbond_atom_site_label_A
_geom_hbond_distance_DH
_geom_hbond_distance_HA
_geom_hbond_distance_DA
_geom_hbond_angle_DHA
_geom_hbond_site_symmetry_A
O6 H2W O4 0.77(3) 2.17(3) 2.884(2) 154(3) 6_556
O2 H2 O7 0.82 1.62 2.4419(18) 174.6 .
O8 H3W O7 0.63(4) 2.63(4) 3.131(2) 138(5) 6_565
O8 H3W O9 0.63(4) 2.17(4) 2.789(2) 166(5) 6_565
O6 H1W O2 0.91(3) 2.03(3) 2.9231(19) 167(3) 5_767

loop_
_geom_torsion_atom_site_label_1
_geom_torsion_atom_site_label_2
_geom_torsion_atom_site_label_3
_geom_torsion_atom_site_label_4
_geom_torsion
_geom_torsion_site_symmetry_1
N2 Cd1 O1 C8 -162.83(11) 2_756
N2 Cd1 O1 C8 -1.59(11) .
O1 Cd1 O1 C8 152.31(14) 2_756
O8 Cd1 O1 C8 76.05(12) .
O8 Cd1 O1 C8 -104.84(12) 2_756
N2 Cd1 N2 C1 -18.25(16) 2_756
O1 Cd1 N2 C1 179.16(18) .
O1 Cd1 N2 C1 133.08(16) 2_756
O8 Cd1 N2 C1 75.78(18) .
O8 Cd1 N2 C1 -105.54(17) 2_756
N2 Cd1 N2 C10 165.15(11) 2_756
O1 Cd1 N2 C10 2.56(10) .
O1 Cd1 N2 C10 -43.52(14) 2_756
O8 Cd1 N2 C10 -100.82(11) .
O8 Cd1 N2 C10 77.86(11) 2_756
C10 N2 C1 N1 -0.52(18) .
Cd1 N2 C1 N1 -177.25(13) .
C10 N2 C1 C2 -177.97(15) .
Cd1 N2 C1 C2 5.3(3) .
C15 O3 C6 C7 3.3(2) .
C15 O3 C6 C5 -177.20(15) .
N2 C1 N1 C9 0.29(18) .
C2 C1 N1 C9 177.71(15) .
N2 C1 N1 Cd2 172.53(14) .
C2 C1 N1 Cd2 -10.1(3) .
N1 Cd2 N1 C1 -142(100) 7_657
O9 Cd2 N1 C1 0.9(2) 7_657
O9 Cd2 N1 C1 -179.1(2) .
O6 Cd2 N1 C1 85.77(19) .
O6 Cd2 N1 C1 -94.23(19) 7_657
N1 Cd2 N1 C9 30(100) 7_657
O9 Cd2 N1 C9 172.88(10) 7_657
O9 Cd2 N1 C9 -7.12(10) .
O6 Cd2 N1 C9 -102.20(11) .
O6 Cd2 N1 C9 77.80(11) 7_657
C1 N2 C10 C9 0.52(17) .
Cd1 N2 C10 C9 178.35(10) .
C1 N2 C10 C8 178.72(14) .
Cd1 N2 C10 C8 -3.45(18) .
N2 C1 C2 C3 141.65(17) .
N1 C1 C2 C3 -35.5(2) .
N2 C1 C2 C7 -37.3(2) .
N1 C1 C2 C7 145.53(16) .
C1 N1 C9 C10 0.05(17) .
Cd2 N1 C9 C10 -175.21(10) .
C1 N1 C9 C16 -177.97(15) .
Cd2 N1 C9 C16 6.78(18) .
N2 C10 C9 N1 -0.36(18) .
C8 C10 C9 N1 -178.27(16) .
N2 C10 C9 C16 177.41(16) .
C8 C10 C9 C16 -0.5(3) .
Cd1 O1 C8 O2 179.97(12) .
Cd1 O1 C8 C10 0.35(19) .
N2 C10 C8 O1 2.2(2) .
C9 C10 C8 O1 179.87(17) .
N2 C10 C8 O2 -177.47(14) .
C9 C10 C8 O2 0.2(3) .
C7 C2 C3 C4 -0.9(2) .
C1 C2 C3 C4 -179.86(15) .
C2 C3 C4 C5 -0.9(3) .
C14 O4 C5 C4 7.3(2) .
C14 O4 C5 C6 -172.45(15) .
C3 C4 C5 O4 -178.04(16) .
C3 C4 C5 C6 1.7(2) .
O3 C6 C5 O4 -0.4(2) .
C7 C6 C5 O4 179.09(15) .
O3 C6 C5 C4 179.77(15) .
C7 C6 C5 C4 -0.7(2) .
O3 C6 C7 C2 178.37(15) .
C5 C6 C7 C2 -1.1(2) .
C3 C2 C7 C6 1.9(2) .
C1 C2 C7 C6 -179.10(15) .
N1 C9 C16 O9 0.0(2) .
C10 C9 C16 O9 -177.57(17) .
N1 C9 C16 O7 177.81(15) .
C10 C9 C16 O7 0.3(3) .
O7 C16 O9 Cd2 175.35(12) .
C9 C16 O9 Cd2 -6.87(19) .
N1 Cd2 O9 C16 -172.30(12) 7_657
N1 Cd2 O9 C16 7.70(12) .
O9 Cd2 O9 C16 -87(100) 7_657
O6 Cd2 O9 C16 92.92(12) .
O6 Cd2 O9 C16 -87.08(12) 7_657
